data_7015012
loop_
_publ_author_name
'Albrecht, Carolin'
'Bode, Maren'
'P\'erez, Janaina Marinas'
'Daniels, J\"org'
'Schnakenburg, Gregor'
'Streubel, Rainer'

_publ_section_title
;
 First examples of oxaphosphirane pentacarbonylchromium(0) and
 -molybdenum(0) complexes: synthesis, structures and reactions
;
_journal_issue 11
_journal_name_full 'Dalton Transactions'
_journal_page_first 2654
_journal_paper_doi 10.1039/c0dt01509a
_journal_volume 40
_journal_year 2011
_chemical_formula_moiety 'C20 H25 Mo O6 P'
_chemical_formula_sum 'C20 H25 Mo O6 P'
_chemical_formula_weight 488.31
_chemical_name_systematic
;
?
;
_space_group_IT_number 2
_symmetry_cell_setting triclinic
_symmetry_space_group_name_Hall '-P 1'
_symmetry_space_group_name_H-M 'P -1'
_atom_sites_solution_hydrogens geom
_atom_sites_solution_primary direct
_atom_sites_solution_secondary difmap
_cell_angle_alpha 85.712(2)
_cell_angle_beta 84.477(2)
_cell_angle_gamma 89.652(2)
_cell_formula_units_Z 2
_cell_length_a 8.7742(4)
_cell_length_b 10.7422(4)
_cell_length_c 11.7769(5)
_cell_measurement_reflns_used 9418
_cell_measurement_temperature 100(2)
_cell_measurement_theta_max 37.38
_cell_measurement_theta_min 2.48
_cell_volume 1101.78(8)
_computing_cell_refinement 'Bruker SAINT'
_computing_data_collection 'Bruker APEX2'
_computing_data_reduction 'Bruker SAINT'
_computing_molecular_graphics 'Bruker SHELXTL'
_computing_publication_material 'Bruker SHELXTL'
_computing_structure_refinement 'SHELXL-97 (Sheldrick, 2008)'
_computing_structure_solution 'SHELXS-97 (Sheldrick, 2008)'
_diffrn_ambient_temperature 100(2)
_diffrn_measured_fraction_theta_full 0.999
_diffrn_measured_fraction_theta_max 0.999
_diffrn_measurement_device_type 'Bruker X8-KappaApexII'
_diffrn_measurement_method '\f and \w scans'
_diffrn_radiation_monochromator graphite
_diffrn_radiation_source 'fine-focus sealed tube'
_diffrn_radiation_type MoK\a
_diffrn_radiation_wavelength 0.71073
_diffrn_reflns_av_R_equivalents 0.0288
_diffrn_reflns_av_sigmaI/netI 0.0147
_diffrn_reflns_limit_h_max 11
_diffrn_reflns_limit_h_min -11
_diffrn_reflns_limit_k_max 14
_diffrn_reflns_limit_k_min -14
_diffrn_reflns_limit_l_max 15
_diffrn_reflns_limit_l_min -15
_diffrn_reflns_number 41629
_diffrn_reflns_theta_full 28.00
_diffrn_reflns_theta_max 28.00
_diffrn_reflns_theta_min 1.74
_diffrn_standards_number 0
_exptl_absorpt_coefficient_mu 0.699
_exptl_absorpt_correction_T_max 0.8934
_exptl_absorpt_correction_T_min 0.6791
_exptl_absorpt_correction_type numerical
_exptl_absorpt_process_details 'Sadabs 2009/2'
_exptl_crystal_colour colourless
_exptl_crystal_density_diffrn 1.472
_exptl_crystal_density_method 'not measured'
_exptl_crystal_description plate
_exptl_crystal_F_000 500
_exptl_crystal_size_max 0.60
_exptl_crystal_size_mid 0.43
_exptl_crystal_size_min 0.16
_refine_diff_density_max 0.596
_refine_diff_density_min -0.522
_refine_diff_density_rms 0.066
_refine_ls_extinction_method none
_refine_ls_goodness_of_fit_ref 1.049
_refine_ls_hydrogen_treatment constr
_refine_ls_matrix_type full
_refine_ls_number_parameters 272
_refine_ls_number_reflns 5318
_refine_ls_number_restraints 19
_refine_ls_restrained_S_all 1.076
_refine_ls_R_factor_all 0.0242
_refine_ls_R_factor_gt 0.0233
_refine_ls_shift/su_max 0.004
_refine_ls_shift/su_mean 0.000
_refine_ls_structure_factor_coef Fsqd
_refine_ls_weighting_details 'calc w=1/[\s^2^(Fo^2^)+(0.0219P)^2^+1.0842P] where P=(Fo^2^+2Fc^2^)/3'
_refine_ls_weighting_scheme calc
_refine_ls_wR_factor_gt 0.0571
_refine_ls_wR_factor_ref 0.0580
_reflns_number_gt 5158
_reflns_number_total 5318
_reflns_threshold_expression >2sigma(I)
_cod_data_source_file C0DT01509A.TXT
_cod_data_source_block Greg998f
_cod_depositor_comments
;
The following automatic conversions were performed:
'_symmetry_cell_setting' value 'Triclinic' changed to 'triclinic'
according to '/home/saulius/struct/CIF-dictionaries/cif_core.dic'
dictionary named 'cif_core.dic' version 2.4.1 from
2010-06-29.

'_exptl_absorpt_correction_type' value 'Numerical' changed to
'numerical' according to
'/home/saulius/struct/CIF-dictionaries/cif_core.dic' dictionary named
'cif_core.dic' version 2.4.1 from 2010-06-29.

Automatic conversion script
Id: cif_fix_enum 1555 2011-01-17 13:19:09Z saulius 
;
_cod_database_code 7015012

loop_
_symmetry_equiv_pos_as_xyz
'x, y, z'
'-x, -y, -z'

loop_
_atom_site_label
_atom_site_type_symbol
_atom_site_fract_x
_atom_site_fract_y
_atom_site_fract_z
_atom_site_U_iso_or_equiv
_atom_site_adp_type
_atom_site_occupancy
_atom_site_symmetry_multiplicity
_atom_site_calc_flag
_atom_site_refinement_flags
_atom_site_disorder_assembly
_atom_site_disorder_group
C1 C 0.6404(2) 0.61482(15) 0.75437(14) 0.0253(3) Uani 1 1 d . . .
C2 C 0.6976(2) 0.61964(15) 0.62865(16) 0.0278(4) Uani 1 1 d . . .
C3 C 0.5812(2) 0.65692(16) 0.56720(14) 0.0298(4) Uani 1 1 d . . .
C4 C 0.4449(2) 0.68035(17) 0.64431(16) 0.0307(4) Uani 1 1 d . . .
C5 C 0.4775(2) 0.65953(18) 0.75290(15) 0.0285(4) Uani 1 1 d . . .
C6 C 0.6494(3) 0.48155(18) 0.81052(19) 0.0450(6) Uani 1 1 d . . .
H6A H 0.7565 0.4601 0.8193 0.068 Uiso 1 1 calc R . .
H6B H 0.6066 0.4228 0.7622 0.068 Uiso 1 1 calc R . .
H6C H 0.5907 0.4767 0.8859 0.068 Uiso 1 1 calc R . .
C7 C 0.8551(3) 0.5793(2) 0.5877(2) 0.0487(6) Uani 1 1 d . . .
H7A H 0.8648 0.4890 0.6042 0.073 Uiso 1 1 calc R . .
H7B H 0.9302 0.6227 0.6269 0.073 Uiso 1 1 calc R . .
H7C H 0.8736 0.5997 0.5050 0.073 Uiso 1 1 calc R . .
C8 C 0.5810(4) 0.6711(2) 0.43942(17) 0.0514(7) Uani 1 1 d . . .
H8A H 0.5096 0.6107 0.4153 0.077 Uiso 1 1 calc R . .
H8B H 0.6843 0.6559 0.4036 0.077 Uiso 1 1 calc R . .
H8C H 0.5489 0.7559 0.4159 0.077 Uiso 1 1 calc R . .
C9 C 0.2929(3) 0.7185(3) 0.6032(2) 0.0549(7) Uani 1 1 d . . .
H9A H 0.2623 0.6585 0.5509 0.082 Uiso 1 1 calc R . .
H9B H 0.3019 0.8018 0.5631 0.082 Uiso 1 1 calc R . .
H9C H 0.2155 0.7201 0.6689 0.082 Uiso 1 1 calc R . .
C10 C 0.3746(3) 0.6746(3) 0.8606(2) 0.0537(7) Uani 1 1 d . . .
H10A H 0.4080 0.7469 0.8979 0.081 Uiso 1 1 calc R . .
H10B H 0.3797 0.5993 0.9124 0.081 Uiso 1 1 calc R . .
H10C H 0.2690 0.6875 0.8416 0.081 Uiso 1 1 calc R . .
C11 C 0.7877(3) 0.66542(17) 0.95788(17) 0.0357(5) Uani 1 1 d . A .
H11A H 0.7313 0.5849 0.9779 0.043 Uiso 1 1 calc R . .
C12 C 0.8373(3) 0.72184(16) 1.06328(18) 0.0391(5) Uani 1 1 d D . .
C13 C 0.6924(3) 0.7745(3) 1.12782(18) 0.0552(7) Uani 1 1 d . A .
H13C H 0.7195 0.8086 1.1981 0.083 Uiso 1 1 calc R . .
H13B H 0.6170 0.7076 1.1472 0.083 Uiso 1 1 calc R . .
H13A H 0.6489 0.8408 1.0791 0.083 Uiso 1 1 calc R . .
C14 C 0.9329(7) 0.6168(3) 1.1200(6) 0.0366(14) Uani 0.520(13) 1 d PDU A 1
H14A H 1.0223 0.5982 1.0675 0.055 Uiso 0.520(13) 1 calc PR A 1
H14B H 0.8697 0.5416 1.1373 0.055 Uiso 0.520(13) 1 calc PR A 1
H14C H 0.9669 0.6442 1.1909 0.055 Uiso 0.520(13) 1 calc PR A 1
C14S C 0.8678(7) 0.6180(3) 1.1556(4) 0.0267(13) Uani 0.480(13) 1 d PDU A 2
H14D H 0.9523 0.5654 1.1265 0.040 Uiso 0.480(13) 1 calc PR A 2
H14E H 0.7755 0.5670 1.1748 0.040 Uiso 0.480(13) 1 calc PR A 2
H14F H 0.8952 0.6556 1.2242 0.040 Uiso 0.480(13) 1 calc PR A 2
C15 C 0.9564(2) 0.82455(17) 1.03505(18) 0.0312(4) Uani 1 1 d . A .
H15C H 0.9901 0.8521 1.1061 0.047 Uiso 1 1 calc R . .
H15B H 0.9115 0.8952 0.9925 0.047 Uiso 1 1 calc R . .
H15A H 1.0444 0.7926 0.9883 0.047 Uiso 1 1 calc R . .
C16 C 0.8140(2) 1.13300(16) 0.67793(15) 0.0272(3) Uani 1 1 d U A .
C17 C 0.7017(2) 1.02366(17) 0.88676(15) 0.0268(3) Uani 1 1 d U A .
C18 C 1.00062(19) 0.94302(16) 0.76431(16) 0.0272(3) Uani 1 1 d U A .
C19 C 0.8349(2) 0.90195(16) 0.57069(16) 0.0282(4) Uani 1 1 d U A .
C20 C 0.5540(2) 0.96980(17) 0.68754(15) 0.0265(3) Uani 1 1 d U A .
O1 O 0.90523(18) 0.65684(12) 0.85905(14) 0.0394(4) Uani 1 1 d . . .
O2 O 0.8405(2) 1.23579(13) 0.65252(13) 0.0442(4) Uani 1 1 d . . .
O3 O 0.65904(18) 1.07000(17) 0.96754(13) 0.0447(4) Uani 1 1 d . . .
O4 O 1.12690(16) 0.93866(17) 0.77746(15) 0.0469(4) Uani 1 1 d . . .
O5 O 0.8666(2) 0.88191(14) 0.47798(13) 0.0448(4) Uani 1 1 d . . .
O6 O 0.43724(16) 0.98700(15) 0.65533(14) 0.0414(3) Uani 1 1 d . . .
P P 0.75022(5) 0.73445(4) 0.81952(4) 0.02369(9) Uani 1 1 d . A .
Mo Mo 0.774301(14) 0.953996(11) 0.733661(11) 0.01744(5) Uani 1 1 d U . .

loop_
_atom_site_aniso_label
_atom_site_aniso_U_11
_atom_site_aniso_U_22
_atom_site_aniso_U_33
_atom_site_aniso_U_23
_atom_site_aniso_U_13
_atom_site_aniso_U_12
C1 0.0361(9) 0.0193(7) 0.0214(8) 0.0048(6) -0.0122(7) -0.0137(7)
C2 0.0392(10) 0.0148(7) 0.0285(9) -0.0030(6) 0.0022(7) -0.0084(7)
C3 0.0557(12) 0.0169(7) 0.0172(7) 0.0002(6) -0.0063(7) -0.0101(7)
C4 0.0394(10) 0.0276(9) 0.0278(9) -0.0047(7) -0.0145(8) -0.0075(7)
C5 0.0312(9) 0.0325(9) 0.0225(8) -0.0027(7) -0.0043(7) -0.0170(7)
C6 0.0783(16) 0.0217(9) 0.0394(11) 0.0118(8) -0.0364(11) -0.0257(10)
C7 0.0444(12) 0.0260(10) 0.0751(17) -0.0175(10) 0.0089(11) -0.0036(9)
C8 0.106(2) 0.0309(10) 0.0180(9) 0.0001(8) -0.0085(11) -0.0160(12)
C9 0.0540(14) 0.0561(15) 0.0636(16) -0.0223(12) -0.0380(13) 0.0041(12)
C10 0.0507(13) 0.0754(17) 0.0347(11) -0.0183(11) 0.0106(10) -0.0392(13)
C11 0.0535(12) 0.0206(8) 0.0362(10) 0.0077(7) -0.0281(9) -0.0145(8)
C12 0.0604(13) 0.0240(9) 0.0368(10) 0.0086(8) -0.0318(10) -0.0174(9)
C13 0.0537(14) 0.0859(19) 0.0252(10) 0.0108(11) -0.0082(9) -0.0438(14)
C14 0.045(2) 0.0318(17) 0.0351(19) 0.0027(13) -0.0189(16) -0.0052(14)
C14S 0.033(2) 0.0249(16) 0.0232(17) -0.0004(12) -0.0091(14) -0.0010(13)
C15 0.0270(9) 0.0267(9) 0.0431(10) -0.0104(8) -0.0140(8) -0.0023(7)
C16 0.0399(10) 0.0175(6) 0.0248(8) -0.0009(6) -0.0060(7) -0.0024(7)
C17 0.0225(8) 0.0315(9) 0.0264(7) -0.0026(6) -0.0022(6) 0.0063(7)
C18 0.0211(7) 0.0227(8) 0.0375(9) -0.0083(7) 0.0033(6) -0.0018(6)
C19 0.0325(9) 0.0200(8) 0.0305(8) -0.0045(6) 0.0087(7) -0.0084(7)
C20 0.0237(7) 0.0258(8) 0.0295(9) 0.0003(7) -0.0013(6) 0.0018(6)
O1 0.0495(9) 0.0197(6) 0.0546(9) -0.0062(6) -0.0318(7) 0.0039(6)
O2 0.0761(11) 0.0176(6) 0.0412(8) 0.0039(6) -0.0207(8) -0.0087(7)
O3 0.0367(8) 0.0677(11) 0.0314(7) -0.0177(7) -0.0017(6) 0.0180(7)
O4 0.0197(7) 0.0578(10) 0.0639(11) -0.0175(8) 0.0021(6) -0.0007(6)
O5 0.0603(10) 0.0366(8) 0.0341(8) -0.0103(6) 0.0199(7) -0.0166(7)
O6 0.0278(7) 0.0435(8) 0.0532(9) 0.0028(7) -0.0107(6) 0.0053(6)
P 0.0293(2) 0.01519(18) 0.0281(2) 0.00333(15) -0.01376(17) -0.00746(15)
Mo 0.01777(7) 0.01232(7) 0.02152(7) -0.00076(5) 0.00149(5) -0.00109(5)

loop_
_atom_type_symbol
_atom_type_description
_atom_type_scat_dispersion_real
_atom_type_scat_dispersion_imag
_atom_type_scat_source
C C 0.0033 0.0016 'International Tables Vol C Tables 4.2.6.8 and 6.1.1.4'
H H 0.0000 0.0000 'International Tables Vol C Tables 4.2.6.8 and 6.1.1.4'
O O 0.0106 0.0060 'International Tables Vol C Tables 4.2.6.8 and 6.1.1.4'
P P 0.1023 0.0942 'International Tables Vol C Tables 4.2.6.8 and 6.1.1.4'
Mo Mo -1.6832 0.6857 'International Tables Vol C Tables 4.2.6.8 and 6.1.1.4'

loop_
_exptl_crystal_face_index_h
_exptl_crystal_face_index_k
_exptl_crystal_face_index_l
_exptl_crystal_face_perp_dist
2.00 1.00 0.00 0.1740
-2.00 -1.00 0.00 0.2120
1.00 -1.00 2.00 0.3110
-1.00 1.00 -2.00 0.4950
1.00 -1.00 -2.00 0.0770
-1.00 1.00 2.00 0.0050

loop_
_geom_angle_atom_site_label_1
_geom_angle_atom_site_label_2
_geom_angle_atom_site_label_3
_geom_angle
_geom_angle_site_symmetry_1
_geom_angle_site_symmetry_3
_geom_angle_publ_flag
C5 C1 C2 103.10(14) . . ?
C5 C1 C6 111.92(16) . . ?
C2 C1 C6 111.07(16) . . ?
C5 C1 P 107.90(12) . . ?
C2 C1 P 106.91(11) . . ?
C6 C1 P 115.13(12) . . ?
C3 C2 C7 129.09(19) . . ?
C3 C2 C1 108.36(16) . . ?
C7 C2 C1 122.42(19) . . ?
C2 C3 C4 109.79(15) . . ?
C2 C3 C8 127.9(2) . . ?
C4 C3 C8 122.2(2) . . ?
C5 C4 C3 109.44(17) . . ?
C5 C4 C9 127.2(2) . . ?
C3 C4 C9 123.36(18) . . ?
C4 C5 C10 128.3(2) . . ?
C4 C5 C1 109.25(17) . . ?
C10 C5 C1 122.46(18) . . ?
C1 C6 H6A 109.5 . . ?
C1 C6 H6B 109.5 . . ?
H6A C6 H6B 109.5 . . ?
C1 C6 H6C 109.5 . . ?
H6A C6 H6C 109.5 . . ?
H6B C6 H6C 109.5 . . ?
C2 C7 H7A 109.5 . . ?
C2 C7 H7B 109.5 . . ?
H7A C7 H7B 109.5 . . ?
C2 C7 H7C 109.5 . . ?
H7A C7 H7C 109.5 . . ?
H7B C7 H7C 109.5 . . ?
C3 C8 H8A 109.5 . . ?
C3 C8 H8B 109.5 . . ?
H8A C8 H8B 109.5 . . ?
C3 C8 H8C 109.5 . . ?
H8A C8 H8C 109.5 . . ?
H8B C8 H8C 109.5 . . ?
C4 C9 H9A 109.5 . . ?
C4 C9 H9B 109.5 . . ?
H9A C9 H9B 109.5 . . ?
C4 C9 H9C 109.5 . . ?
H9A C9 H9C 109.5 . . ?
H9B C9 H9C 109.5 . . ?
C5 C10 H10A 109.5 . . ?
C5 C10 H10B 109.5 . . ?
H10A C10 H10B 109.5 . . ?
C5 C10 H10C 109.5 . . ?
H10A C10 H10C 109.5 . . ?
H10B C10 H10C 109.5 . . ?
O1 C11 C12 117.22(17) . . ?
O1 C11 P 60.51(9) . . ?
C12 C11 P 131.91(13) . . ?
O1 C11 H11A 112.0 . . ?
C12 C11 H11A 112.0 . . ?
P C11 H11A 112.0 . . ?
C15 C12 C11 113.31(17) . . ?
C15 C12 C14S 118.0(2) . . ?
C11 C12 C14S 110.3(2) . . ?
C15 C12 C13 109.81(17) . . ?
C11 C12 C13 107.26(17) . . ?
C14S C12 C13 96.4(3) . . ?
C15 C12 C14 101.5(3) . . ?
C11 C12 C14 103.8(2) . . ?
C14S C12 C14 25.2(2) . . ?
C13 C12 C14 121.2(3) . . ?
C12 C13 H13C 109.5 . . ?
C12 C13 H13B 109.5 . . ?
H13C C13 H13B 109.5 . . ?
C12 C13 H13A 109.5 . . ?
H13C C13 H13A 109.5 . . ?
H13B C13 H13A 109.5 . . ?
C12 C14 H14A 109.5 . . ?
C12 C14 H14B 109.5 . . ?
C12 C14 H14C 109.5 . . ?
C12 C14S H14D 109.5 . . ?
C12 C14S H14E 109.5 . . ?
H14D C14S H14E 109.5 . . ?
C12 C14S H14F 109.5 . . ?
H14D C14S H14F 109.5 . . ?
H14E C14S H14F 109.5 . . ?
C12 C15 H15C 109.5 . . ?
C12 C15 H15B 109.5 . . ?
H15C C15 H15B 109.5 . . ?
C12 C15 H15A 109.5 . . ?
H15C C15 H15A 109.5 . . ?
H15B C15 H15A 109.5 . . ?
O2 C16 Mo 175.69(16) . . ?
O3 C17 Mo 175.15(17) . . ?
O4 C18 Mo 177.62(18) . . ?
O5 C19 Mo 175.05(17) . . ?
O6 C20 Mo 173.89(16) . . ?
C11 O1 P 68.97(10) . . ?
O1 P C11 50.51(10) . . ?
O1 P C1 103.75(8) . . ?
C11 P C1 105.62(8) . . ?
O1 P Mo 120.24(6) . . ?
C11 P Mo 131.55(6) . . ?
C1 P Mo 121.53(5) . . ?
C16 Mo C17 85.10(7) . . ?
C16 Mo C18 87.27(7) . . ?
C17 Mo C18 94.99(7) . . ?
C16 Mo C19 89.61(7) . . ?
C17 Mo C19 173.21(7) . . ?
C18 Mo C19 88.98(7) . . ?
C16 Mo C20 89.94(7) . . ?
C17 Mo C20 89.20(7) . . ?
C18 Mo C20 174.75(7) . . ?
C19 Mo C20 86.55(8) . . ?
C16 Mo P 172.81(5) . . ?
C17 Mo P 91.78(5) . . ?
C18 Mo P 86.55(5) . . ?
C19 Mo P 93.95(5) . . ?
C20 Mo P 96.50(5) . . ?

loop_
_geom_bond_atom_site_label_1
_geom_bond_atom_site_label_2
_geom_bond_distance
_geom_bond_site_symmetry_2
_geom_bond_publ_flag
C1 C5 1.507(3) . ?
C1 C2 1.514(2) . ?
C1 C6 1.536(2) . ?
C1 P 1.8637(16) . ?
C2 C3 1.350(3) . ?
C2 C7 1.491(3) . ?
C3 C4 1.463(3) . ?
C3 C8 1.501(2) . ?
C4 C5 1.339(2) . ?
C4 C9 1.507(3) . ?
C5 C10 1.502(3) . ?
C6 H6A 0.9800 . ?
C6 H6B 0.9800 . ?
C6 H6C 0.9800 . ?
C7 H7A 0.9800 . ?
C7 H7B 0.9800 . ?
C7 H7C 0.9800 . ?
C8 H8A 0.9800 . ?
C8 H8B 0.9800 . ?
C8 H8C 0.9800 . ?
C9 H9A 0.9800 . ?
C9 H9B 0.9800 . ?
C9 H9C 0.9800 . ?
C10 H10A 0.9800 . ?
C10 H10B 0.9800 . ?
C10 H10C 0.9800 . ?
C11 O1 1.487(3) . ?
C11 C12 1.522(3) . ?
C11 P 1.7980(18) . ?
C11 H11A 1.0000 . ?
C12 C15 1.521(3) . ?
C12 C14S 1.5386(19) . ?
C12 C13 1.544(4) . ?
C12 C14 1.5510(19) . ?
C13 H13C 0.9800 . ?
C13 H13B 0.9800 . ?
C13 H13A 0.9800 . ?
C14 H14A 0.9800 . ?
C14 H14B 0.9800 . ?
C14 H14C 0.9800 . ?
C14S H14D 0.9800 . ?
C14S H14E 0.9800 . ?
C14S H14F 0.9800 . ?
C15 H15C 0.9800 . ?
C15 H15B 0.9800 . ?
C15 H15A 0.9800 . ?
C16 O2 1.142(2) . ?
C16 Mo 2.0063(17) . ?
C17 O3 1.137(2) . ?
C17 Mo 2.0472(18) . ?
C18 O4 1.134(2) . ?
C18 Mo 2.0534(18) . ?
C19 O5 1.136(2) . ?
C19 Mo 2.0590(18) . ?
C20 O6 1.136(2) . ?
C20 Mo 2.0599(18) . ?
O1 P 1.6768(14) . ?
P Mo 2.4975(4) . ?
